data_7713600
loop_
_publ_author_name
'Guo, Dianjun'
'Rajeshkumar, Thayalan'
'Zhu, Shan'
'Yuan, Qingbing'
'Hong, Dongjing'
'Zhou, Shuangliu'
'Zhu, Xiancui'
'Maron, Laurent'
'Wang, Shaowu'

_publ_section_title
;
 Aryl C--H bond functionalization with diphenyldiazomethane induced by
 rare-earth metal alkyl complexes
;
_journal_name_full 'Dalton Transactions'
_journal_paper_doi 10.1039/D3DT01714A
_journal_year 2023
_chemical_formula_moiety 'C65 H50 F N6 Y'
_chemical_formula_sum 'C65 H50 F N6 Y'
_chemical_formula_weight 1023.02
_space_group_crystal_system monoclinic
_space_group_IT_number 14
_space_group_name_Hall '-P 2yn'
_space_group_name_H-M_alt 'P 1 21/n 1'
_atom_sites_solution_hydrogens geom
_atom_sites_solution_primary dual
_audit_creation_date 2022-03-30
_audit_creation_method
;
Olex2 1.3
(compiled 2020.11.12 svn.r5f609507 for OlexSys, GUI svn.r6408)
;
_audit_update_record
;
2022-08-13 deposited with the CCDC.	2023-07-19 downloaded from the CCDC.
;
_cell_angle_alpha 90
_cell_angle_beta 91.7460(10)
_cell_angle_gamma 90
_cell_formula_units_Z 4
_cell_length_a 17.2922(10)
_cell_length_b 20.3976(11)
_cell_length_c 17.3327(10)
_cell_measurement_reflns_used 6356
_cell_measurement_temperature 293.15
_cell_measurement_theta_max 19.060
_cell_measurement_theta_min 2.317
_cell_volume 6110.7(6)
_computing_cell_refinement 'SAINT V8.38A (Bruker, 2018)'
_computing_data_reduction 'SAINT V8.38A (Bruker, 2018)'
_computing_molecular_graphics 'Olex2 1.3 (Dolomanov et al., 2009)'
_computing_publication_material 'Olex2 1.3 (Dolomanov et al., 2009)'
_computing_structure_refinement 'SHELXL 2018/3 (Sheldrick, 2015)'
_computing_structure_solution 'SHELXT 2018/2 (Sheldrick, 2018)'
_diffrn_ambient_temperature 293.15
_diffrn_measured_fraction_theta_full 0.997
_diffrn_measured_fraction_theta_max 0.995
_diffrn_measurement_device_type 'Bruker APEX-II CCD'
_diffrn_measurement_method '\f and \w scans'
_diffrn_radiation_type MoK\a
_diffrn_radiation_wavelength 0.71073
_diffrn_reflns_av_R_equivalents 0.1547
_diffrn_reflns_av_unetI/netI 0.1467
_diffrn_reflns_Laue_measured_fraction_full 0.997
_diffrn_reflns_Laue_measured_fraction_max 0.995
_diffrn_reflns_limit_h_max 22
_diffrn_reflns_limit_h_min -22
_diffrn_reflns_limit_k_max 26
_diffrn_reflns_limit_k_min -26
_diffrn_reflns_limit_l_max 22
_diffrn_reflns_limit_l_min -22
_diffrn_reflns_number 71142
_diffrn_reflns_point_group_measured_fraction_full 0.997
_diffrn_reflns_point_group_measured_fraction_max 0.995
_diffrn_reflns_theta_full 25.242
_diffrn_reflns_theta_max 27.469
_diffrn_reflns_theta_min 1.542
_diffrn_source_current 30.0
_diffrn_source_power 1.5
_diffrn_source_voltage 50.0
_diffrn_standards_number 0
_exptl_absorpt_coefficient_mu 0.998
_exptl_absorpt_correction_T_max 0.7456
_exptl_absorpt_correction_T_min 0.5532
_exptl_absorpt_correction_type multi-scan
_exptl_absorpt_process_details
;
SADABS-2016/2 (Bruker,2016/2) was used for absorption correction.
wR2(int) was 0.0855 before and 0.0572 after correction.
The Ratio of minimum to maximum transmission is 0.7420.
The \l/2 correction factor is Not present.
;
_exptl_crystal_colour 'clear light red'
_exptl_crystal_colour_lustre clear
_exptl_crystal_colour_modifier light
_exptl_crystal_colour_primary red
_exptl_crystal_density_diffrn 1.112
_exptl_crystal_description prism
_exptl_crystal_F_000 2120
_exptl_crystal_size_max 0.22
_exptl_crystal_size_mid 0.21
_exptl_crystal_size_min 0.2
_refine_diff_density_max 0.232
_refine_diff_density_min -0.326
_refine_diff_density_rms 0.056
_refine_ls_extinction_method none
_refine_ls_goodness_of_fit_ref 0.916
_refine_ls_hydrogen_treatment constr
_refine_ls_matrix_type full
_refine_ls_number_parameters 659
_refine_ls_number_reflns 13945
_refine_ls_number_restraints 0
_refine_ls_restrained_S_all 0.916
_refine_ls_R_factor_all 0.1550
_refine_ls_R_factor_gt 0.0603
_refine_ls_shift/su_max 0.001
_refine_ls_shift/su_mean 0.000
_refine_ls_structure_factor_coef Fsqd
_refine_ls_weighting_details 'w=1/[\s^2^(Fo^2^)+(0.0622P)^2^] where P=(Fo^2^+2Fc^2^)/3'
_refine_ls_weighting_scheme calc
_refine_ls_wR_factor_gt 0.1205
_refine_ls_wR_factor_ref 0.1494
_reflns_Friedel_coverage 0.000
_reflns_number_gt 6252
_reflns_number_total 13945
_reflns_threshold_expression 'I > 2\s(I)'
_cod_data_source_file d3dt01714a2.cif
_cod_data_source_block 2e
_cod_database_code 7713600
_shelx_shelxl_version_number 2018/3
_shelx_space_group_comment
;
The symmetry employed for this shelxl refinement is uniquely defined
by the following loop, which should always be used as a source of
symmetry information in preference to the above space-group names.
They are only intended as comments.
;
_shelx_estimated_absorpt_t_max 0.825
_shelx_estimated_absorpt_t_min 0.810
_olex2_refinement_description
;
1. Fixed Uiso
 At 1.2 times of:
  All C(H) groups
 At 1.5 times of:
  All C(H,H,H) groups
2.a Ternary CH refined with riding coordinates:
 C19(H19), C20(H20)
2.b Aromatic/amide H refined with riding coordinates:
 C7(H7), C2(H2), C3(H3), C1(H1), C29(H29), C11(H11), C13(H13), C37(H37),
 C39(H39), C8(H8), C25(H25), C58(H58), C48(H48), C16(H16), C55(H55), C35(H35),
 C17(H17), C31(H31), C28(H28), C26(H26), C15(H15), C38(H38), C10(H10), C53(H53),
  C49(H49), C27(H27), C43(H43), C61(H61), C14(H14), C46(H46), C52(H52),
 C42(H42), C9(H9), C56(H56), C65(H65), C50(H50), C63(H63), C44(H44), C64(H64),
 C62(H62), C34(H34), C32(H32), C33(H33), C51(H51), C45(H45)
2.c Idealised Me refined as rotating group:
 C22(H22A,H22B,H22C)
;
_smtbx_masks_void_probe_radius 1.2
_smtbx_masks_void_truncation_radius 1.2
_olex2_submission_special_instructions 'No special instructions were received'

loop_
_space_group_symop_operation_xyz
'x, y, z'
'-x+1/2, y+1/2, -z+1/2'
'-x, -y, -z'
'x-1/2, -y-1/2, z-1/2'

loop_
_atom_site_label
_atom_site_type_symbol
_atom_site_fract_x
_atom_site_fract_y
_atom_site_fract_z
_atom_site_U_iso_or_equiv
_atom_site_adp_type
_atom_site_occupancy
_atom_site_site_symmetry_order
_atom_site_calc_flag
_atom_site_refinement_flags_posn
_atom_site_refinement_flags_adp
_atom_site_refinement_flags_occupancy
_atom_site_disorder_assembly
_atom_site_disorder_group
Y1 Y 0.49990(2) 0.77875(2) 0.71638(2) 0.04037(12) Uani 1 1 d . . . . .
N2 N 0.40182(16) 0.84680(14) 0.75513(16) 0.0417(7) Uani 1 1 d . . . . .
F1 F 0.83979(14) 0.75297(15) 0.90252(17) 0.0998(9) Uani 1 1 d . . . . .
N5 N 0.57197(17) 0.75928(14) 0.82845(17) 0.0440(8) Uani 1 1 d . . . . .
N6 N 0.56671(17) 0.80234(14) 0.89314(18) 0.0463(8) Uani 1 1 d . . . . .
N3 N 0.44491(15) 0.84281(13) 0.58796(15) 0.0365(7) Uani 1 1 d . . . . .
N1 N 0.59641(16) 0.84653(15) 0.67977(18) 0.0474(8) Uani 1 1 d . . . . .
C4 C 0.3347(2) 0.86710(17) 0.7158(2) 0.0389(9) Uani 1 1 d . . . . .
C7 C 0.2807(2) 0.88604(18) 0.5118(2) 0.0540(11) Uani 1 1 d . . . . .
H7 H 0.326890 0.869275 0.494100 0.065 Uiso 1 1 calc R U . . .
C40 C 0.5121(2) 0.78775(19) 0.9384(2) 0.0447(9) Uani 1 1 d . . . . .
N4 N 0.5261(2) 0.66319(15) 0.71809(17) 0.0515(8) Uani 1 1 d . . . . .
C6 C 0.2602(2) 0.87285(17) 0.5862(2) 0.0438(9) Uani 1 1 d . . . . .
C19 C 0.4033(2) 0.73978(18) 0.5921(2) 0.0412(9) Uani 1 1 d . . . . .
H19 H 0.368603 0.701811 0.591873 0.049 Uiso 1 1 calc R U . . .
C2 C 0.3497(2) 0.93266(19) 0.8173(2) 0.0545(11) Uani 1 1 d . . . . .
H2 H 0.342278 0.965495 0.853521 0.065 Uiso 1 1 calc R U . . .
C47 C 0.4629(2) 0.7284(2) 0.9322(2) 0.0484(10) Uani 1 1 d . . . . .
C18 C 0.3818(2) 0.80361(17) 0.60664(19) 0.0376(9) Uani 1 1 d . . . . .
C21 C 0.5036(2) 0.80374(17) 0.5597(2) 0.0399(9) Uani 1 1 d . . . . .
C3 C 0.3020(2) 0.91874(18) 0.7531(2) 0.0493(10) Uani 1 1 d . . . . .
H3 H 0.256553 0.940434 0.738427 0.059 Uiso 1 1 calc R U . . .
C20 C 0.4792(2) 0.74016(18) 0.5637(2) 0.0433(9) Uani 1 1 d . . . . .
H20 H 0.504725 0.702666 0.539983 0.052 Uiso 1 1 calc R U . . .
C23 C 0.5817(2) 0.83098(17) 0.5377(2) 0.0428(9) Uani 1 1 d . . . . .
C1 C 0.4088(2) 0.88921(18) 0.8167(2) 0.0473(10) Uani 1 1 d . . . . .
H1 H 0.449234 0.888168 0.853341 0.057 Uiso 1 1 calc R U . . .
C5 C 0.30850(19) 0.82943(17) 0.6427(2) 0.0412(9) Uani 1 1 d . . . . .
C59 C 0.6447(2) 0.73493(18) 0.8216(2) 0.0462(10) Uani 1 1 d . . . . .
C29 C 0.6423(2) 0.90223(18) 0.4367(2) 0.0531(11) Uani 1 1 d . . . . .
H29 H 0.688930 0.897463 0.464247 0.064 Uiso 1 1 calc R U . . .
C41 C 0.4987(2) 0.8338(2) 1.0032(2) 0.0510(10) Uani 1 1 d . . . . .
C11 C 0.1886(2) 0.89605(19) 0.6092(2) 0.0572(11) Uani 1 1 d . . . . .
H11 H 0.172062 0.886127 0.658366 0.069 Uiso 1 1 calc R U . . .
C36 C 0.6129(2) 0.87012(19) 0.6069(2) 0.0482(10) Uani 1 1 d . . . . .
C24 C 0.5755(2) 0.87292(17) 0.4638(2) 0.0450(9) Uani 1 1 d . . . . .
C13 C 0.2438(2) 0.7517(2) 0.7362(2) 0.0579(11) Uani 1 1 d . . . . .
H13 H 0.267021 0.774657 0.777065 0.069 Uiso 1 1 calc R U . . .
C12 C 0.25753(19) 0.77009(17) 0.6614(2) 0.0427(9) Uani 1 1 d . . . . .
C30 C 0.6344(2) 0.77144(18) 0.5191(2) 0.0502(10) Uani 1 1 d . . . . .
C37 C 0.6534(2) 0.9276(2) 0.6127(3) 0.0699(13) Uani 1 1 d . . . . .
H37 H 0.670839 0.953212 0.572405 0.084 Uiso 1 1 calc R U . . .
C39 C 0.6290(2) 0.8905(2) 0.7306(3) 0.0632(12) Uani 1 1 d . . . . .
H39 H 0.627709 0.887090 0.784037 0.076 Uiso 1 1 calc R U . . .
C22 C 0.4473(2) 0.91464(16) 0.5951(2) 0.0446(9) Uani 1 1 d . . . . .
H22A H 0.398063 0.930266 0.611583 0.067 Uiso 1 1 calc R U . . .
H22B H 0.458438 0.933652 0.546040 0.067 Uiso 1 1 calc R U . . .
H22C H 0.486828 0.926882 0.632433 0.067 Uiso 1 1 calc R U . . .
C8 C 0.2343(3) 0.9236(2) 0.4623(3) 0.0634(12) Uani 1 1 d . . . . .
H8 H 0.249724 0.932685 0.412436 0.076 Uiso 1 1 calc R U . . .
C25 C 0.5084(2) 0.87901(19) 0.4194(2) 0.0538(10) Uani 1 1 d . . . . .
H25 H 0.463793 0.858030 0.435066 0.065 Uiso 1 1 calc R U . . .
C58 C 0.7088(2) 0.7561(2) 0.8688(2) 0.0554(11) Uani 1 1 d . . . . .
H58 H 0.702181 0.787423 0.907041 0.066 Uiso 1 1 calc R U . . .
C54 C 0.6583(2) 0.6826(2) 0.7684(2) 0.0514(10) Uani 1 1 d . . . . .
C48 C 0.3837(2) 0.7337(2) 0.9224(2) 0.0573(11) Uani 1 1 d . . . . .
H48 H 0.361281 0.774982 0.916942 0.069 Uiso 1 1 calc R U . . .
C16 C 0.1760(2) 0.6813(2) 0.6162(3) 0.0682(13) Uani 1 1 d . . . . .
H16 H 0.153978 0.657378 0.575566 0.082 Uiso 1 1 calc R U . . .
C55 C 0.7346(3) 0.6582(2) 0.7632(3) 0.0713(13) Uani 1 1 d . . . . .
H55 H 0.743229 0.624015 0.729061 0.086 Uiso 1 1 calc R U . . .
C35 C 0.6921(3) 0.7511(2) 0.5699(3) 0.0722(13) Uani 1 1 d . . . . .
H35 H 0.700789 0.773203 0.616245 0.087 Uiso 1 1 calc R U . . .
C17 C 0.2225(2) 0.73467(19) 0.6018(2) 0.0559(11) Uani 1 1 d . . . . .
H17 H 0.230490 0.747083 0.551061 0.067 Uiso 1 1 calc R U . . .
C31 C 0.6233(3) 0.7377(2) 0.4509(3) 0.0691(13) Uani 1 1 d . . . . .
H31 H 0.584123 0.750647 0.416266 0.083 Uiso 1 1 calc R U . . .
C28 C 0.6396(3) 0.93851(19) 0.3688(3) 0.0613(12) Uani 1 1 d . . . . .
H28 H 0.684396 0.958252 0.351596 0.074 Uiso 1 1 calc R U . . .
C26 C 0.5058(3) 0.9154(2) 0.3523(2) 0.0632(12) Uani 1 1 d . . . . .
H26 H 0.459369 0.919634 0.324181 0.076 Uiso 1 1 calc R U . . .
C15 C 0.1626(3) 0.6640(2) 0.6910(3) 0.0785(14) Uani 1 1 d . . . . .
H15 H 0.131003 0.628322 0.701025 0.094 Uiso 1 1 calc R U . . .
C38 C 0.6634(3) 0.9399(2) 0.6920(3) 0.0794(15) Uani 1 1 d . . . . .
H38 H 0.689108 0.975558 0.714204 0.095 Uiso 1 1 calc R U . . .
C60 C 0.4734(3) 0.61387(19) 0.6909(2) 0.0566(11) Uani 1 1 d . . . . .
C10 C 0.1421(3) 0.9332(2) 0.5608(3) 0.0740(13) Uani 1 1 d . . . . .
H10 H 0.094954 0.948759 0.577569 0.089 Uiso 1 1 calc R U . . .
C53 C 0.5986(3) 0.6461(2) 0.7300(2) 0.0600(11) Uani 1 1 d . . . . .
H53 H 0.612566 0.605253 0.711117 0.072 Uiso 1 1 calc R U . . .
C49 C 0.3377(3) 0.6789(3) 0.9204(3) 0.0709(13) Uani 1 1 d . . . . .
H49 H 0.284442 0.683141 0.912732 0.085 Uiso 1 1 calc R U . . .
C27 C 0.5712(3) 0.94545(19) 0.3270(2) 0.0625(12) Uani 1 1 d . . . . .
H27 H 0.569442 0.970252 0.281952 0.075 Uiso 1 1 calc R U . . .
C43 C 0.5177(3) 0.9390(2) 1.0647(3) 0.0824(15) Uani 1 1 d . . . . .
H43 H 0.538558 0.981053 1.064135 0.099 Uiso 1 1 calc R U . . .
C61 C 0.4016(3) 0.6108(2) 0.7236(3) 0.0740(14) Uani 1 1 d . . . . .
H61 H 0.388476 0.641104 0.761155 0.089 Uiso 1 1 calc R U . . .
C14 C 0.1954(3) 0.6988(2) 0.7511(3) 0.0787(14) Uani 1 1 d . . . . .
H14 H 0.185460 0.687248 0.801719 0.094 Uiso 1 1 calc R U . . .
C46 C 0.4583(3) 0.8145(3) 1.0678(3) 0.0841(15) Uani 1 1 d . . . . .
H46 H 0.437315 0.772526 1.069548 0.101 Uiso 1 1 calc R U . . .
C52 C 0.4950(3) 0.6668(2) 0.9401(3) 0.0709(13) Uani 1 1 d . . . . .
H52 H 0.548345 0.662417 0.946336 0.085 Uiso 1 1 calc R U . . .
C42 C 0.5272(2) 0.8971(2) 1.0028(2) 0.0635(12) Uani 1 1 d . . . . .
H42 H 0.553362 0.911935 0.960022 0.076 Uiso 1 1 calc R U . . .
C9 C 0.1653(3) 0.9473(2) 0.4881(3) 0.0753(14) Uani 1 1 d . . . . .
H9 H 0.134116 0.973116 0.455710 0.090 Uiso 1 1 calc R U . . .
C57 C 0.7795(3) 0.7299(2) 0.8573(3) 0.0688(13) Uani 1 1 d . . . . .
C56 C 0.7953(3) 0.6818(3) 0.8048(3) 0.0738(14) Uani 1 1 d . . . . .
H56 H 0.845279 0.666352 0.798375 0.089 Uiso 1 1 calc R U . . .
C65 C 0.4915(3) 0.5693(2) 0.6333(3) 0.0813(15) Uani 1 1 d . . . . .
H65 H 0.538817 0.571133 0.609408 0.098 Uiso 1 1 calc R U . . .
C50 C 0.3698(3) 0.6181(3) 0.9297(3) 0.0819(15) Uani 1 1 d . . . . .
H50 H 0.338344 0.581160 0.929994 0.098 Uiso 1 1 calc R U . . .
C63 C 0.3672(4) 0.5187(3) 0.6465(4) 0.115(2) Uani 1 1 d . . . . .
H63 H 0.332063 0.486041 0.632259 0.138 Uiso 1 1 calc R U . . .
C44 C 0.4771(3) 0.9177(4) 1.1269(4) 0.102(2) Uani 1 1 d . . . . .
H44 H 0.469212 0.946018 1.167978 0.122 Uiso 1 1 calc R U . . .
C64 C 0.4372(4) 0.5222(3) 0.6127(4) 0.108(2) Uani 1 1 d . . . . .
H64 H 0.448758 0.492011 0.574516 0.130 Uiso 1 1 calc R U . . .
C62 C 0.3492(3) 0.5629(3) 0.7006(4) 0.0957(17) Uani 1 1 d . . . . .
H62 H 0.300990 0.561267 0.722876 0.115 Uiso 1 1 calc R U . . .
C34 C 0.7379(3) 0.6968(3) 0.5516(4) 0.0987(19) Uani 1 1 d . . . . .
H34 H 0.776410 0.682591 0.586374 0.118 Uiso 1 1 calc R U . . .
C32 C 0.6700(4) 0.6845(2) 0.4329(3) 0.0906(18) Uani 1 1 d . . . . .
H32 H 0.662327 0.662606 0.386210 0.109 Uiso 1 1 calc R U . . .
C33 C 0.7263(4) 0.6648(3) 0.4830(4) 0.106(2) Uani 1 1 d . . . . .
H33 H 0.757354 0.629234 0.470953 0.127 Uiso 1 1 calc R U . . .
C51 C 0.4491(3) 0.6116(2) 0.9387(3) 0.0868(16) Uani 1 1 d . . . . .
H51 H 0.471259 0.570207 0.943892 0.104 Uiso 1 1 calc R U . . .
C45 C 0.4488(3) 0.8565(4) 1.1290(3) 0.103(2) Uani 1 1 d . . . . .
H45 H 0.422627 0.842390 1.172086 0.124 Uiso 1 1 calc R U . . .

loop_
_atom_site_aniso_label
_atom_site_aniso_U_11
_atom_site_aniso_U_22
_atom_site_aniso_U_33
_atom_site_aniso_U_23
_atom_site_aniso_U_13
_atom_site_aniso_U_12
Y1 0.0398(2) 0.0401(2) 0.0413(2) -0.00043(19) 0.00331(15) -0.00165(18)
N2 0.0441(19) 0.0434(18) 0.0376(18) -0.0062(15) -0.0005(15) -0.0005(15)
F1 0.0514(16) 0.148(3) 0.099(2) -0.0025(19) -0.0218(15) 0.0006(16)
N5 0.0427(19) 0.049(2) 0.0405(19) -0.0019(15) 0.0079(15) -0.0030(15)
N6 0.0455(19) 0.050(2) 0.043(2) -0.0008(16) -0.0040(16) -0.0036(15)
N3 0.0412(17) 0.0298(17) 0.0386(17) 0.0003(14) 0.0051(14) -0.0041(14)
N1 0.0445(19) 0.051(2) 0.047(2) 0.0011(17) 0.0009(16) -0.0098(16)
C4 0.039(2) 0.042(2) 0.035(2) 0.0046(18) 0.0055(17) -0.0057(17)
C7 0.057(3) 0.054(3) 0.051(3) 0.003(2) -0.004(2) -0.003(2)
C40 0.034(2) 0.057(3) 0.043(2) 0.004(2) -0.0024(18) 0.0010(19)
N4 0.062(2) 0.041(2) 0.051(2) 0.0022(16) 0.0005(18) 0.0065(17)
C6 0.045(2) 0.041(2) 0.046(2) 0.0002(19) -0.0013(19) -0.0030(18)
C19 0.045(2) 0.040(2) 0.038(2) -0.0023(17) 0.0018(18) -0.0052(17)
C2 0.068(3) 0.051(3) 0.045(3) -0.016(2) 0.005(2) 0.001(2)
C47 0.049(2) 0.059(3) 0.038(2) 0.003(2) 0.0037(18) -0.003(2)
C18 0.043(2) 0.038(2) 0.033(2) -0.0013(16) 0.0029(17) -0.0020(17)
C21 0.044(2) 0.039(2) 0.036(2) 0.0005(17) 0.0079(17) -0.0010(18)
C3 0.046(2) 0.052(3) 0.050(3) -0.009(2) 0.006(2) 0.0031(19)
C20 0.055(2) 0.037(2) 0.038(2) -0.0017(17) 0.0111(19) -0.0017(18)
C23 0.044(2) 0.039(2) 0.046(2) 0.0027(19) 0.0125(18) -0.0015(17)
C1 0.051(2) 0.051(3) 0.039(2) -0.009(2) -0.0019(19) -0.002(2)
C5 0.039(2) 0.050(2) 0.035(2) -0.0033(18) 0.0055(17) -0.0008(18)
C59 0.048(2) 0.053(3) 0.037(2) 0.0127(19) 0.0029(19) 0.001(2)
C29 0.056(3) 0.051(3) 0.053(3) 0.003(2) 0.016(2) 0.002(2)
C41 0.048(2) 0.064(3) 0.041(3) -0.001(2) -0.0068(19) 0.004(2)
C11 0.049(3) 0.068(3) 0.054(3) 0.007(2) -0.004(2) 0.008(2)
C36 0.043(2) 0.051(3) 0.052(3) 0.004(2) 0.0080(19) -0.0060(19)
C24 0.052(3) 0.040(2) 0.044(2) -0.0014(19) 0.013(2) 0.0000(19)
C13 0.057(3) 0.064(3) 0.053(3) 0.004(2) 0.002(2) -0.019(2)
C12 0.034(2) 0.049(2) 0.046(2) 0.003(2) 0.0028(17) -0.0022(18)
C30 0.054(3) 0.041(2) 0.057(3) 0.011(2) 0.020(2) 0.000(2)
C37 0.080(3) 0.072(3) 0.059(3) 0.002(2) 0.011(3) -0.033(3)
C39 0.066(3) 0.072(3) 0.052(3) -0.001(2) -0.001(2) -0.018(2)
C22 0.048(2) 0.037(2) 0.049(2) -0.0019(18) 0.0066(19) -0.0041(18)
C8 0.071(3) 0.064(3) 0.054(3) 0.013(2) -0.009(2) -0.008(3)
C25 0.058(3) 0.054(3) 0.050(3) -0.001(2) 0.009(2) -0.004(2)
C58 0.049(3) 0.067(3) 0.050(3) 0.001(2) -0.006(2) -0.003(2)
C54 0.050(3) 0.056(3) 0.048(3) 0.001(2) 0.002(2) 0.004(2)
C48 0.049(3) 0.061(3) 0.062(3) 0.005(2) 0.006(2) -0.005(2)
C16 0.062(3) 0.072(3) 0.071(3) -0.006(3) -0.007(2) -0.026(2)
C55 0.071(3) 0.084(3) 0.059(3) -0.006(3) 0.004(3) 0.022(3)
C35 0.070(3) 0.070(3) 0.079(4) 0.018(3) 0.024(3) 0.018(3)
C17 0.052(3) 0.063(3) 0.052(3) -0.001(2) -0.001(2) -0.014(2)
C31 0.077(3) 0.054(3) 0.078(4) 0.000(3) 0.026(3) 0.009(2)
C28 0.080(3) 0.045(3) 0.061(3) 0.001(2) 0.032(3) 0.000(2)
C26 0.082(3) 0.061(3) 0.046(3) 0.001(2) 0.002(2) -0.002(2)
C15 0.077(3) 0.074(3) 0.084(4) 0.017(3) -0.003(3) -0.032(3)
C38 0.092(4) 0.073(3) 0.072(4) 0.000(3) -0.006(3) -0.043(3)
C60 0.072(3) 0.038(2) 0.060(3) 0.002(2) -0.004(2) -0.003(2)
C10 0.054(3) 0.080(4) 0.087(4) -0.001(3) -0.008(3) 0.017(2)
C53 0.080(3) 0.048(3) 0.052(3) 0.001(2) 0.006(2) 0.013(2)
C49 0.051(3) 0.081(4) 0.081(4) 0.011(3) 0.002(2) -0.015(3)
C27 0.101(4) 0.043(3) 0.045(3) 0.002(2) 0.014(3) 0.005(3)
C43 0.104(4) 0.072(4) 0.069(4) -0.013(3) -0.035(3) 0.023(3)
C61 0.081(4) 0.062(3) 0.079(4) 0.012(3) 0.002(3) -0.010(3)
C14 0.081(3) 0.095(4) 0.060(3) 0.014(3) 0.010(3) -0.033(3)
C46 0.074(3) 0.116(4) 0.063(3) -0.009(3) 0.008(3) -0.021(3)
C52 0.059(3) 0.064(3) 0.089(4) 0.020(3) -0.002(2) 0.000(3)
C42 0.078(3) 0.063(3) 0.049(3) -0.003(2) -0.014(2) 0.012(2)
C9 0.084(4) 0.056(3) 0.085(4) 0.009(3) -0.028(3) 0.012(3)
C57 0.046(3) 0.098(4) 0.062(3) 0.006(3) -0.012(2) 0.000(3)
C56 0.052(3) 0.109(4) 0.061(3) -0.002(3) 0.004(3) 0.021(3)
C65 0.084(4) 0.067(3) 0.093(4) -0.023(3) 0.003(3) -0.007(3)
C50 0.081(4) 0.078(4) 0.087(4) 0.020(3) 0.007(3) -0.023(3)
C63 0.119(6) 0.077(4) 0.148(6) -0.005(4) -0.023(5) -0.035(4)
C44 0.091(4) 0.136(6) 0.076(4) -0.045(4) -0.016(4) 0.032(4)
C64 0.120(5) 0.079(4) 0.126(5) -0.035(4) 0.001(4) -0.020(4)
C62 0.087(4) 0.080(4) 0.120(5) 0.010(4) 0.003(4) -0.025(3)
C34 0.094(4) 0.093(4) 0.111(5) 0.033(4) 0.029(4) 0.036(3)
C32 0.126(5) 0.053(3) 0.096(4) 0.000(3) 0.056(4) 0.015(3)
C33 0.109(5) 0.077(4) 0.136(6) 0.028(4) 0.060(5) 0.040(4)
C51 0.087(4) 0.058(3) 0.115(4) 0.021(3) -0.001(3) -0.007(3)
C45 0.096(4) 0.156(6) 0.059(4) -0.036(4) 0.011(3) -0.015(4)

loop_
_atom_type_symbol
_atom_type_description
_atom_type_scat_dispersion_real
_atom_type_scat_dispersion_imag
_atom_type_scat_source
C C 0.0033 0.0016 'International Tables Vol C Tables 4.2.6.8 and 6.1.1.4'
H H 0.0000 0.0000 'International Tables Vol C Tables 4.2.6.8 and 6.1.1.4'
F F 0.0171 0.0103 'International Tables Vol C Tables 4.2.6.8 and 6.1.1.4'
N N 0.0061 0.0033 'International Tables Vol C Tables 4.2.6.8 and 6.1.1.4'
Y Y -2.7962 3.5667 'International Tables Vol C Tables 4.2.6.8 and 6.1.1.4'

loop_
_geom_angle_atom_site_label_1
_geom_angle_atom_site_label_2
_geom_angle_atom_site_label_3
_geom_angle
_geom_angle_site_symmetry_1
_geom_angle_site_symmetry_3
_geom_angle_publ_flag
N2 Y1 N5 103.95(10) . . ?
N2 Y1 N3 73.04(9) . . ?
N2 Y1 N4 136.67(11) . . ?
N2 Y1 C19 88.19(10) . . ?
N2 Y1 C18 63.94(10) . . ?
N2 Y1 C21 102.36(10) . . ?
N2 Y1 C20 111.95(11) . . ?
N5 Y1 N3 159.14(9) . . ?
N5 Y1 N4 73.98(11) . . ?
N5 Y1 C19 153.11(11) . . ?
N5 Y1 C18 165.45(10) . . ?
N5 Y1 C21 146.03(10) . . ?
N5 Y1 C20 143.53(11) . . ?
N3 Y1 C19 47.40(9) . . ?
N3 Y1 C18 29.31(8) . . ?
N3 Y1 C21 29.33(8) . . ?
N3 Y1 C20 47.59(9) . . ?
N1 Y1 N2 105.53(10) . . ?
N1 Y1 N5 87.56(10) . . ?
N1 Y1 N3 73.82(9) . . ?
N1 Y1 N4 117.45(11) . . ?
N1 Y1 C19 112.55(11) . . ?
N1 Y1 C18 103.12(10) . . ?
N1 Y1 C21 64.82(11) . . ?
N1 Y1 C20 88.90(11) . . ?
N4 Y1 N3 122.80(9) . . ?
N4 Y1 C19 80.72(11) . . ?
N4 Y1 C18 108.69(11) . . ?
N4 Y1 C21 100.56(10) . . ?
N4 Y1 C20 75.64(10) . . ?
C18 Y1 C19 28.55(9) . . ?
C21 Y1 C19 47.78(10) . . ?
C21 Y1 C18 48.42(10) . . ?
C21 Y1 C20 28.56(9) . . ?
C20 Y1 C19 29.40(9) . . ?
C20 Y1 C18 48.05(10) . . ?
C4 N2 Y1 130.3(2) . . ?
C1 N2 Y1 123.8(2) . . ?
C1 N2 C4 104.2(3) . . ?
N6 N5 Y1 120.6(2) . . ?
C59 N5 Y1 117.8(2) . . ?
C59 N5 N6 111.9(3) . . ?
C40 N6 N5 113.8(3) . . ?
C18 N3 Y1 78.00(18) . . ?
C18 N3 C22 124.7(3) . . ?
C21 N3 Y1 76.85(18) . . ?
C21 N3 C18 109.7(3) . . ?
C21 N3 C22 125.6(3) . . ?
C22 N3 Y1 113.6(2) . . ?
C36 N1 Y1 129.6(2) . . ?
C39 N1 Y1 120.7(3) . . ?
C39 N1 C36 105.5(3) . . ?
N2 C4 C5 118.4(3) . . ?
C3 C4 N2 110.4(3) . . ?
C3 C4 C5 131.2(3) . . ?
C6 C7 H7 119.1 . . ?
C6 C7 C8 121.9(4) . . ?
C8 C7 H7 119.1 . . ?
N6 C40 C47 125.3(3) . . ?
N6 C40 C41 116.8(3) . . ?
C47 C40 C41 117.9(3) . . ?
C60 N4 Y1 124.7(3) . . ?
C53 N4 Y1 116.2(3) . . ?
C53 N4 C60 117.5(3) . . ?
C7 C6 C5 123.8(3) . . ?
C7 C6 C11 117.3(4) . . ?
C11 C6 C5 118.7(3) . . ?
Y1 C19 H19 125.3 . . ?
C18 C19 Y1 75.5(2) . . ?
C18 C19 H19 125.3 . . ?
C18 C19 C20 108.4(3) . . ?
C20 C19 Y1 74.2(2) . . ?
C20 C19 H19 125.3 . . ?
C3 C2 H2 126.6 . . ?
C1 C2 H2 126.6 . . ?
C1 C2 C3 106.8(3) . . ?
C48 C47 C40 120.7(4) . . ?
C52 C47 C40 120.6(4) . . ?
C52 C47 C48 118.7(4) . . ?
N3 C18 Y1 72.70(18) . . ?
N3 C18 C5 124.2(3) . . ?
C19 C18 Y1 76.0(2) . . ?
C19 C18 N3 106.3(3) . . ?
C19 C18 C5 129.3(3) . . ?
C5 C18 Y1 112.5(2) . . ?
N3 C21 Y1 73.82(18) . . ?
N3 C21 C23 122.8(3) . . ?
C20 C21 Y1 76.0(2) . . ?
C20 C21 N3 107.2(3) . . ?
C20 C21 C23 129.6(3) . . ?
C23 C21 Y1 111.2(2) . . ?
C4 C3 C2 106.9(3) . . ?
C4 C3 H3 126.5 . . ?
C2 C3 H3 126.5 . . ?
Y1 C20 H20 125.2 . . ?
C19 C20 Y1 76.4(2) . . ?
C19 C20 H20 125.2 . . ?
C21 C20 Y1 75.4(2) . . ?
C21 C20 C19 108.3(3) . . ?
C21 C20 H20 125.2 . . ?
C21 C23 C36 106.8(3) . . ?
C21 C23 C24 111.9(3) . . ?
C21 C23 C30 107.3(3) . . ?
C36 C23 C24 112.1(3) . . ?
C36 C23 C30 112.1(3) . . ?
C24 C23 C30 106.6(3) . . ?
N2 C1 H1 124.2 . . ?
C2 C1 N2 111.6(3) . . ?
C2 C1 H1 124.2 . . ?
C4 C5 C6 112.0(3) . . ?
C18 C5 C4 106.4(3) . . ?
C18 C5 C6 112.2(3) . . ?
C18 C5 C12 107.7(3) . . ?
C12 C5 C4 112.0(3) . . ?
C12 C5 C6 106.4(3) . . ?
N5 C59 C58 123.0(4) . . ?
N5 C59 C54 119.9(3) . . ?
C58 C59 C54 117.0(4) . . ?
C24 C29 H29 119.8 . . ?
C28 C29 H29 119.8 . . ?
C28 C29 C24 120.5(4) . . ?
C46 C41 C40 121.5(4) . . ?
C42 C41 C40 121.4(4) . . ?
C42 C41 C46 117.1(4) . . ?
C6 C11 H11 119.3 . . ?
C10 C11 C6 121.4(4) . . ?
C10 C11 H11 119.3 . . ?
N1 C36 C23 117.1(3) . . ?
C37 C36 N1 110.4(4) . . ?
C37 C36 C23 132.4(4) . . ?
C29 C24 C23 118.8(4) . . ?
C25 C24 C23 123.3(3) . . ?
C25 C24 C29 117.7(4) . . ?
C12 C13 H13 119.8 . . ?
C12 C13 C14 120.5(4) . . ?
C14 C13 H13 119.8 . . ?
C13 C12 C5 122.0(3) . . ?
C13 C12 C17 118.4(4) . . ?
C17 C12 C5 119.6(3) . . ?
C35 C30 C23 121.4(4) . . ?
C31 C30 C23 120.1(4) . . ?
C31 C30 C35 118.5(4) . . ?
C36 C37 H37 127.1 . . ?
C36 C37 C38 105.8(4) . . ?
C38 C37 H37 127.1 . . ?
N1 C39 H39 124.8 . . ?
C38 C39 N1 110.4(4) . . ?
C38 C39 H39 124.8 . . ?
N3 C22 H22A 109.5 . . ?
N3 C22 H22B 109.5 . . ?
N3 C22 H22C 109.5 . . ?
H22A C22 H22B 109.5 . . ?
H22A C22 H22C 109.5 . . ?
H22B C22 H22C 109.5 . . ?
C7 C8 H8 120.5 . . ?
C9 C8 C7 118.9(4) . . ?
C9 C8 H8 120.5 . . ?
C24 C25 H25 119.2 . . ?
C24 C25 C26 121.6(4) . . ?
C26 C25 H25 119.2 . . ?
C59 C58 H58 120.4 . . ?
C57 C58 C59 119.1(4) . . ?
C57 C58 H58 120.4 . . ?
C55 C54 C59 118.3(4) . . ?
C55 C54 C53 116.9(4) . . ?
C53 C54 C59 123.9(4) . . ?
C47 C48 H48 119.6 . . ?
C49 C48 C47 120.8(4) . . ?
C49 C48 H48 119.6 . . ?
C17 C16 H16 120.3 . . ?
C15 C16 H16 120.3 . . ?
C15 C16 C17 119.4(4) . . ?
C54 C55 H55 118.2 . . ?
C56 C55 C54 123.6(4) . . ?
C56 C55 H55 118.2 . . ?
C30 C35 H35 120.1 . . ?
C30 C35 C34 119.9(5) . . ?
C34 C35 H35 120.1 . . ?
C12 C17 H17 119.3 . . ?
C16 C17 C12 121.3(4) . . ?
C16 C17 H17 119.3 . . ?
C30 C31 H31 119.5 . . ?
C30 C31 C32 121.1(5) . . ?
C32 C31 H31 119.5 . . ?
C29 C28 H28 119.8 . . ?
C27 C28 C29 120.5(4) . . ?
C27 C28 H28 119.8 . . ?
C25 C26 H26 119.9 . . ?
C27 C26 C25 120.3(4) . . ?
C27 C26 H26 119.9 . . ?
C16 C15 H15 119.7 . . ?
C16 C15 C14 120.5(4) . . ?
C14 C15 H15 119.7 . . ?
C37 C38 H38 126.0 . . ?
C39 C38 C37 107.9(4) . . ?
C39 C38 H38 126.0 . . ?
C61 C60 N4 117.9(4) . . ?
C61 C60 C65 119.2(4) . . ?
C65 C60 N4 122.8(4) . . ?
C11 C10 H10 120.1 . . ?
C9 C10 C11 119.8(4) . . ?
C9 C10 H10 120.1 . . ?
N4 C53 C54 127.7(4) . . ?
N4 C53 H53 116.1 . . ?
C54 C53 H53 116.1 . . ?
C48 C49 H49 119.9 . . ?
C50 C49 C48 120.2(4) . . ?
C50 C49 H49 119.9 . . ?
C28 C27 H27 120.3 . . ?
C26 C27 C28 119.4(4) . . ?
C26 C27 H27 120.3 . . ?
C42 C43 H43 120.4 . . ?
C44 C43 H43 120.4 . . ?
C44 C43 C42 119.2(5) . . ?
C60 C61 H61 119.9 . . ?
C60 C61 C62 120.2(5) . . ?
C62 C61 H61 119.9 . . ?
C13 C14 H14 120.1 . . ?
C15 C14 C13 119.8(4) . . ?
C15 C14 H14 120.1 . . ?
C41 C46 H46 119.4 . . ?
C45 C46 C41 121.1(5) . . ?
C45 C46 H46 119.4 . . ?
C47 C52 H52 119.6 . . ?
C51 C52 C47 120.9(4) . . ?
C51 C52 H52 119.6 . . ?
C41 C42 C43 121.4(5) . . ?
C41 C42 H42 119.3 . . ?
C43 C42 H42 119.3 . . ?
C8 C9 H9 119.7 . . ?
C10 C9 C8 120.6(4) . . ?
C10 C9 H9 119.7 . . ?
F1 C57 C56 117.6(4) . . ?
C58 C57 F1 117.1(4) . . ?
C58 C57 C56 125.3(4) . . ?
C55 C56 C57 116.4(4) . . ?
C55 C56 H56 121.8 . . ?
C57 C56 H56 121.8 . . ?
C60 C65 H65 120.8 . . ?
C64 C65 C60 118.3(5) . . ?
C64 C65 H65 120.8 . . ?
C49 C50 H50 120.0 . . ?
C49 C50 C51 120.0(4) . . ?
C51 C50 H50 120.0 . . ?
C64 C63 H63 120.2 . . ?
C62 C63 H63 120.2 . . ?
C62 C63 C64 119.5(6) . . ?
C43 C44 H44 119.6 . . ?
C45 C44 C43 120.7(6) . . ?
C45 C44 H44 119.6 . . ?
C65 C64 H64 119.0 . . ?
C63 C64 C65 122.0(6) . . ?
C63 C64 H64 119.0 . . ?
C61 C62 H62 119.6 . . ?
C63 C62 C61 120.8(6) . . ?
C63 C62 H62 119.6 . . ?
C35 C34 H34 119.9 . . ?
C33 C34 C35 120.3(6) . . ?
C33 C34 H34 119.9 . . ?
C31 C32 H32 120.0 . . ?
C33 C32 C31 120.0(6) . . ?
C33 C32 H32 120.0 . . ?
C34 C33 H33 119.9 . . ?
C32 C33 C34 120.2(6) . . ?
C32 C33 H33 119.9 . . ?
C52 C51 C50 119.5(5) . . ?
C52 C51 H51 120.3 . . ?
C50 C51 H51 120.3 . . ?
C46 C45 H45 119.8 . . ?
C44 C45 C46 120.4(6) . . ?
C44 C45 H45 119.8 . . ?

loop_
_geom_bond_atom_site_label_1
_geom_bond_atom_site_label_2
_geom_bond_distance
_geom_bond_site_symmetry_2
_geom_bond_publ_flag
Y1 N2 2.307(3) . ?
Y1 N5 2.310(3) . ?
Y1 N3 2.727(3) . ?
Y1 N1 2.272(3) . ?
Y1 N4 2.400(3) . ?
Y1 C19 2.801(3) . ?
Y1 C18 2.794(3) . ?
Y1 C21 2.765(3) . ?
Y1 C20 2.773(4) . ?
N2 C4 1.392(4) . ?
N2 C1 1.376(4) . ?
F1 C57 1.367(5) . ?
N5 N6 1.429(4) . ?
N5 C59 1.360(4) . ?
N6 C40 1.280(4) . ?
N3 C18 1.398(4) . ?
N3 C21 1.391(4) . ?
N3 C22 1.471(4) . ?
N1 C36 1.389(4) . ?
N1 C39 1.367(5) . ?
C4 C3 1.367(5) . ?
C4 C5 1.538(5) . ?
C7 H7 0.9300 . ?
C7 C6 1.375(5) . ?
C7 C8 1.387(5) . ?
C40 C47 1.482(5) . ?
C40 C41 1.488(5) . ?
N4 C60 1.427(5) . ?
N4 C53 1.311(5) . ?
C6 C5 1.547(5) . ?
C6 C11 1.394(5) . ?
C19 H19 0.9800 . ?
C19 C18 1.379(4) . ?
C19 C20 1.415(5) . ?
C2 H2 0.9300 . ?
C2 C3 1.394(5) . ?
C2 C1 1.354(5) . ?
C47 C48 1.379(5) . ?
C47 C52 1.379(5) . ?
C18 C5 1.525(5) . ?
C21 C20 1.366(4) . ?
C21 C23 1.519(5) . ?
C3 H3 0.9300 . ?
C20 H20 0.9800 . ?
C23 C36 1.526(5) . ?
C23 C24 1.542(5) . ?
C23 C30 1.558(5) . ?
C1 H1 0.9300 . ?
C5 C12 1.538(5) . ?
C59 C58 1.424(5) . ?
C59 C54 1.435(5) . ?
C29 H29 0.9300 . ?
C29 C24 1.394(5) . ?
C29 C28 1.389(5) . ?
C41 C46 1.394(5) . ?
C41 C42 1.384(5) . ?
C11 H11 0.9300 . ?
C11 C10 1.372(5) . ?
C36 C37 1.368(5) . ?
C24 C25 1.378(5) . ?
C13 H13 0.9300 . ?
C13 C12 1.377(5) . ?
C13 C14 1.393(5) . ?
C12 C17 1.385(5) . ?
C30 C35 1.376(6) . ?
C30 C31 1.376(6) . ?
C37 H37 0.9300 . ?
C37 C38 1.402(6) . ?
C39 H39 0.9300 . ?
C39 C38 1.356(5) . ?
C22 H22A 0.9600 . ?
C22 H22B 0.9600 . ?
C22 H22C 0.9600 . ?
C8 H8 0.9300 . ?
C8 C9 1.375(6) . ?
C25 H25 0.9300 . ?
C25 C26 1.379(5) . ?
C58 H58 0.9300 . ?
C58 C57 1.355(5) . ?
C54 C55 1.415(5) . ?
C54 C53 1.422(5) . ?
C48 H48 0.9300 . ?
C48 C49 1.373(5) . ?
C16 H16 0.9300 . ?
C16 C17 1.380(5) . ?
C16 C15 1.369(6) . ?
C55 H55 0.9300 . ?
C55 C56 1.345(6) . ?
C35 H35 0.9300 . ?
C35 C34 1.403(6) . ?
C17 H17 0.9300 . ?
C31 H31 0.9300 . ?
C31 C32 1.394(6) . ?
C28 H28 0.9300 . ?
C28 C27 1.376(6) . ?
C26 H26 0.9300 . ?
C26 C27 1.371(5) . ?
C15 H15 0.9300 . ?
C15 C14 1.370(6) . ?
C38 H38 0.9300 . ?
C60 C61 1.382(6) . ?
C60 C65 1.392(5) . ?
C10 H10 0.9300 . ?
C10 C9 1.365(6) . ?
C53 H53 0.9300 . ?
C49 H49 0.9300 . ?
C49 C50 1.366(6) . ?
C27 H27 0.9300 . ?
C43 H43 0.9300 . ?
C43 C42 1.385(6) . ?
C43 C44 1.376(7) . ?
C61 H61 0.9300 . ?
C61 C62 1.383(6) . ?
C14 H14 0.9300 . ?
C46 H46 0.9300 . ?
C46 C45 1.379(6) . ?
C52 H52 0.9300 . ?
C52 C51 1.378(6) . ?
C42 H42 0.9300 . ?
C9 H9 0.9300 . ?
C57 C56 1.371(6) . ?
C56 H56 0.9300 . ?
C65 H65 0.9300 . ?
C65 C64 1.383(6) . ?
C50 H50 0.9300 . ?
C50 C51 1.381(6) . ?
C63 H63 0.9300 . ?
C63 C64 1.363(7) . ?
C63 C62 1.344(7) . ?
C44 H44 0.9300 . ?
C44 C45 1.342(7) . ?
C64 H64 0.9300 . ?
C62 H62 0.9300 . ?
C34 H34 0.9300 . ?
C34 C33 1.366(8) . ?
C32 H32 0.9300 . ?
C32 C33 1.346(7) . ?
C33 H33 0.9300 . ?
C51 H51 0.9300 . ?
C45 H45 0.9300 . ?

loop_
_geom_torsion_atom_site_label_1
_geom_torsion_atom_site_label_2
_geom_torsion_atom_site_label_3
_geom_torsion_atom_site_label_4
_geom_torsion
_geom_torsion_site_symmetry_1
_geom_torsion_site_symmetry_2
_geom_torsion_site_symmetry_3
_geom_torsion_site_symmetry_4
_geom_torsion_publ_flag
Y1 N2 C4 C3 -166.0(2) . . . . ?
Y1 N2 C4 C5 15.5(4) . . . . ?
Y1 N2 C1 C2 167.2(2) . . . . ?
Y1 N5 N6 C40 87.2(3) . . . . ?
Y1 N5 C59 C58 139.9(3) . . . . ?
Y1 N5 C59 C54 -44.2(4) . . . . ?
Y1 N3 C18 C19 -69.2(2) . . . . ?
Y1 N3 C18 C5 105.9(3) . . . . ?
Y1 N3 C21 C20 69.3(3) . . . . ?
Y1 N3 C21 C23 -105.1(3) . . . . ?
Y1 N1 C36 C23 -22.3(5) . . . . ?
Y1 N1 C36 C37 155.6(3) . . . . ?
Y1 N1 C39 C38 -158.3(3) . . . . ?
Y1 N4 C60 C61 -57.5(5) . . . . ?
Y1 N4 C60 C65 122.4(4) . . . . ?
Y1 N4 C53 C54 24.7(5) . . . . ?
Y1 C19 C18 N3 66.9(2) . . . . ?
Y1 C19 C18 C5 -107.8(4) . . . . ?
Y1 C19 C20 C21 -69.3(3) . . . . ?
Y1 C18 C5 C4 29.8(3) . . . . ?
Y1 C18 C5 C6 152.7(2) . . . . ?
Y1 C18 C5 C12 -90.5(3) . . . . ?
Y1 C21 C20 C19 70.0(2) . . . . ?
Y1 C21 C23 C36 -31.4(3) . . . . ?
Y1 C21 C23 C24 -154.5(2) . . . . ?
Y1 C21 C23 C30 89.0(3) . . . . ?
N2 C4 C3 C2 0.8(4) . . . . ?
N2 C4 C5 C6 -153.4(3) . . . . ?
N2 C4 C5 C18 -30.3(4) . . . . ?
N2 C4 C5 C12 87.1(4) . . . . ?
F1 C57 C56 C55 177.5(4) . . . . ?
N5 N6 C40 C47 6.6(5) . . . . ?
N5 N6 C40 C41 -174.8(3) . . . . ?
N5 C59 C58 C57 -179.0(4) . . . . ?
N5 C59 C54 C55 -179.6(3) . . . . ?
N5 C59 C54 C53 -10.7(6) . . . . ?
N6 N5 C59 C58 -6.4(5) . . . . ?
N6 N5 C59 C54 169.5(3) . . . . ?
N6 C40 C47 C48 -120.7(4) . . . . ?
N6 C40 C47 C52 62.5(5) . . . . ?
N6 C40 C41 C46 -160.8(4) . . . . ?
N6 C40 C41 C42 17.8(5) . . . . ?
N3 C18 C5 C4 -54.1(4) . . . . ?
N3 C18 C5 C6 68.8(4) . . . . ?
N3 C18 C5 C12 -174.4(3) . . . . ?
N3 C21 C20 Y1 -67.8(2) . . . . ?
N3 C21 C20 C19 2.2(4) . . . . ?
N3 C21 C23 C36 52.5(4) . . . . ?
N3 C21 C23 C24 -70.5(4) . . . . ?
N3 C21 C23 C30 172.9(3) . . . . ?
N1 C36 C37 C38 0.7(5) . . . . ?
N1 C39 C38 C37 -0.4(5) . . . . ?
C4 N2 C1 C2 1.0(4) . . . . ?
C4 C5 C12 C13 -4.9(5) . . . . ?
C4 C5 C12 C17 173.5(3) . . . . ?
C7 C6 C5 C4 120.3(4) . . . . ?
C7 C6 C5 C18 0.6(5) . . . . ?
C7 C6 C5 C12 -116.9(4) . . . . ?
C7 C6 C11 C10 -3.0(6) . . . . ?
C7 C8 C9 C10 -1.0(7) . . . . ?
C40 C47 C48 C49 -176.8(4) . . . . ?
C40 C47 C52 C51 176.3(4) . . . . ?
C40 C41 C46 C45 177.3(4) . . . . ?
C40 C41 C42 C43 -177.0(4) . . . . ?
N4 C60 C61 C62 -178.4(4) . . . . ?
N4 C60 C65 C64 178.2(4) . . . . ?
C6 C7 C8 C9 -1.2(6) . . . . ?
C6 C5 C12 C13 -127.7(4) . . . . ?
C6 C5 C12 C17 50.7(4) . . . . ?
C6 C11 C10 C9 1.0(7) . . . . ?
C19 C18 C5 C4 119.8(4) . . . . ?
C19 C18 C5 C6 -117.3(4) . . . . ?
C19 C18 C5 C12 -0.5(5) . . . . ?
C47 C40 C41 C46 17.9(5) . . . . ?
C47 C40 C41 C42 -163.5(4) . . . . ?
C47 C48 C49 C50 1.2(7) . . . . ?
C47 C52 C51 C50 -0.2(7) . . . . ?
C18 N3 C21 Y1 -71.9(2) . . . . ?
C18 N3 C21 C20 -2.6(4) . . . . ?
C18 N3 C21 C23 -177.0(3) . . . . ?
C18 C19 C20 Y1 68.3(2) . . . . ?
C18 C19 C20 C21 -1.0(4) . . . . ?
C18 C5 C12 C13 111.8(4) . . . . ?
C18 C5 C12 C17 -69.8(4) . . . . ?
C21 N3 C18 Y1 71.2(2) . . . . ?
C21 N3 C18 C19 2.0(4) . . . . ?
C21 N3 C18 C5 177.0(3) . . . . ?
C21 C23 C36 N1 35.3(4) . . . . ?
C21 C23 C36 C37 -142.0(4) . . . . ?
C21 C23 C24 C29 179.0(3) . . . . ?
C21 C23 C24 C25 -6.1(5) . . . . ?
C21 C23 C30 C35 -104.8(4) . . . . ?
C21 C23 C30 C31 74.8(4) . . . . ?
C3 C4 C5 C6 28.6(5) . . . . ?
C3 C4 C5 C18 151.6(4) . . . . ?
C3 C4 C5 C12 -90.9(4) . . . . ?
C3 C2 C1 N2 -0.5(4) . . . . ?
C20 C19 C18 Y1 -67.5(2) . . . . ?
C20 C19 C18 N3 -0.6(4) . . . . ?
C20 C19 C18 C5 -175.3(3) . . . . ?
C20 C21 C23 C36 -120.5(4) . . . . ?
C20 C21 C23 C24 116.4(4) . . . . ?
C20 C21 C23 C30 -0.2(5) . . . . ?
C23 C21 C20 Y1 106.1(4) . . . . ?
C23 C21 C20 C19 176.1(3) . . . . ?
C23 C36 C37 C38 178.1(4) . . . . ?
C23 C24 C25 C26 -178.0(3) . . . . ?
C23 C30 C35 C34 179.3(4) . . . . ?
C23 C30 C31 C32 179.7(4) . . . . ?
C1 N2 C4 C3 -1.1(4) . . . . ?
C1 N2 C4 C5 -179.6(3) . . . . ?
C1 C2 C3 C4 -0.2(4) . . . . ?
C5 C4 C3 C2 179.1(3) . . . . ?
C5 C6 C11 C10 -178.1(4) . . . . ?
C5 C12 C17 C16 -179.7(4) . . . . ?
C59 N5 N6 C40 -127.6(3) . . . . ?
C59 C58 C57 F1 178.2(3) . . . . ?
C59 C58 C57 C56 -2.6(7) . . . . ?
C59 C54 C55 C56 -0.7(7) . . . . ?
C59 C54 C53 N4 20.8(7) . . . . ?
C29 C24 C25 C26 -3.1(6) . . . . ?
C29 C28 C27 C26 -0.9(6) . . . . ?
C41 C40 C47 C48 60.7(5) . . . . ?
C41 C40 C47 C52 -116.1(4) . . . . ?
C41 C46 C45 C44 1.4(9) . . . . ?
C11 C6 C5 C4 -64.9(4) . . . . ?
C11 C6 C5 C18 175.4(3) . . . . ?
C11 C6 C5 C12 57.8(4) . . . . ?
C11 C10 C9 C8 1.1(7) . . . . ?
C36 N1 C39 C38 0.8(5) . . . . ?
C36 C23 C24 C29 59.1(4) . . . . ?
C36 C23 C24 C25 -126.1(4) . . . . ?
C36 C23 C30 C35 12.2(5) . . . . ?
C36 C23 C30 C31 -168.3(3) . . . . ?
C36 C37 C38 C39 -0.2(5) . . . . ?
C24 C23 C36 N1 158.2(3) . . . . ?
C24 C23 C36 C37 -19.2(6) . . . . ?
C24 C23 C30 C35 135.3(4) . . . . ?
C24 C23 C30 C31 -45.2(4) . . . . ?
C24 C29 C28 C27 -0.7(6) . . . . ?
C24 C25 C26 C27 1.6(6) . . . . ?
C13 C12 C17 C16 -1.2(6) . . . . ?
C12 C13 C14 C15 1.5(7) . . . . ?
C30 C23 C36 N1 -81.9(4) . . . . ?
C30 C23 C36 C37 100.7(5) . . . . ?
C30 C23 C24 C29 -64.0(4) . . . . ?
C30 C23 C24 C25 110.9(4) . . . . ?
C30 C35 C34 C33 1.1(8) . . . . ?
C30 C31 C32 C33 0.9(7) . . . . ?
C39 N1 C36 C23 -178.8(3) . . . . ?
C39 N1 C36 C37 -0.9(4) . . . . ?
C22 N3 C18 Y1 -110.5(3) . . . . ?
C22 N3 C18 C19 -179.7(3) . . . . ?
C22 N3 C18 C5 -4.6(5) . . . . ?
C22 N3 C21 Y1 109.8(3) . . . . ?
C22 N3 C21 C20 179.1(3) . . . . ?
C22 N3 C21 C23 4.7(5) . . . . ?
C8 C7 C6 C5 178.0(3) . . . . ?
C8 C7 C6 C11 3.2(6) . . . . ?
C25 C26 C27 C28 0.4(6) . . . . ?
C58 C59 C54 C55 -3.5(5) . . . . ?
C58 C59 C54 C53 165.4(4) . . . . ?
C58 C57 C56 C55 -1.6(7) . . . . ?
C54 C59 C58 C57 5.0(6) . . . . ?
C54 C55 C56 C57 3.3(7) . . . . ?
C48 C47 C52 C51 -0.5(6) . . . . ?
C48 C49 C50 C51 -2.0(7) . . . . ?
C16 C15 C14 C13 -1.0(8) . . . . ?
C55 C54 C53 N4 -170.2(4) . . . . ?
C35 C30 C31 C32 -0.7(6) . . . . ?
C35 C34 C33 C32 -0.9(9) . . . . ?
C17 C16 C15 C14 -0.5(7) . . . . ?
C31 C30 C35 C34 -0.3(6) . . . . ?
C31 C32 C33 C34 -0.1(8) . . . . ?
C28 C29 C24 C23 177.8(3) . . . . ?
C28 C29 C24 C25 2.6(5) . . . . ?
C15 C16 C17 C12 1.6(7) . . . . ?
C60 N4 C53 C54 -168.7(4) . . . . ?
C60 C61 C62 C63 0.1(8) . . . . ?
C60 C65 C64 C63 0.4(9) . . . . ?
C53 N4 C60 C61 137.1(4) . . . . ?
C53 N4 C60 C65 -43.0(6) . . . . ?
C53 C54 C55 C56 -170.4(4) . . . . ?
C49 C50 C51 C52 1.5(8) . . . . ?
C43 C44 C45 C46 -1.7(9) . . . . ?
C61 C60 C65 C64 -1.9(7) . . . . ?
C14 C13 C12 C5 178.0(4) . . . . ?
C14 C13 C12 C17 -0.4(6) . . . . ?
C46 C41 C42 C43 1.6(6) . . . . ?
C52 C47 C48 C49 0.1(6) . . . . ?
C42 C41 C46 C45 -1.4(7) . . . . ?
C42 C43 C44 C45 1.9(8) . . . . ?
C65 C60 C61 C62 1.7(7) . . . . ?
C44 C43 C42 C41 -1.9(7) . . . . ?
C64 C63 C62 C61 -1.5(9) . . . . ?
C62 C63 C64 C65 1.3(10) . . . . ?

loop_
_smtbx_masks_void_nr
_smtbx_masks_void_average_x
_smtbx_masks_void_average_y
_smtbx_masks_void_average_z
_smtbx_masks_void_volume
_smtbx_masks_void_count_electrons
_smtbx_masks_void_content
1 0.123 0.090 0.195 382.4 81.5 ?
2 -0.123 -0.090 0.805 382.4 83.0 ?
3 0.377 0.590 0.305 382.4 82.3 ?
4 0.623 0.410 0.695 382.4 82.2 ?
